data_4120241
loop_
_publ_author_name
'Michael T. Mock'
'Shentan Chen'
'Molly O'Hagan'
'Roger Rousseau'
'William G. Dougherty'
'W. Scott Kassel'
'R. Morris Bullock'

_publ_contact_author_address
;Center for Molecular Electrocatalysis
Pacific Northwest National Laboratory
P.O. Box 999, K2-57
Richland, Washington 99352
;
_publ_contact_author_email michael.mock@pnnl.gov
_publ_contact_author_name 'Michael T. Mock'
_publ_section_title
;
 Dinitrogen Reduction by a Chromium(0) Complex Supported by a 16-Membered
 Phosphorus Macrocycle
;
_journal_name_full 'Journal of the American Chemical Society'
_journal_page_first 11493
_journal_page_last 11496
_journal_paper_doi 10.1021/ja405668u
_journal_volume 135
_journal_year 2013
_chemical_formula_sum 'C34 H40 Cl Cr0.5 N2 O P2'
_chemical_formula_weight 616.07
_chemical_name_systematic
; 
 ? 
;
_space_group_IT_number 2
_symmetry_cell_setting triclinic
_symmetry_space_group_name_Hall '-P 1'
_symmetry_space_group_name_H-M 'P -1'
_atom_sites_solution_hydrogens geom
_atom_sites_solution_primary direct
_atom_sites_solution_secondary difmap
_audit_creation_method SHELXL-97
_cell_angle_alpha 67.617(3)
_cell_angle_beta 78.022(3)
_cell_angle_gamma 71.001(3)
_cell_formula_units_Z 2
_cell_length_a 9.0093(5)
_cell_length_b 13.4763(8)
_cell_length_c 14.3888(9)
_cell_measurement_reflns_used 4384
_cell_measurement_temperature 120(2)
_cell_measurement_theta_max 32.24
_cell_measurement_theta_min 2.65
_cell_volume 1520.36(16)
_computing_cell_refinement 'Bruker SAINT'
_computing_data_collection 'Bruker APEX2'
_computing_data_reduction 'Bruker SAINT'
_computing_molecular_graphics 'Bruker SHELXTL'
_computing_publication_material 'Bruker SHELXTL'
_computing_structure_refinement 'SHELXL-97 (Sheldrick, 2008)'
_computing_structure_solution 'SHELXS-97 (Sheldrick, 2008)'
_diffrn_ambient_temperature 120(2)
_diffrn_measured_fraction_theta_full 0.999
_diffrn_measured_fraction_theta_max 0.995
_diffrn_measurement_device_type 'Bruker APEX-II CCD'
_diffrn_measurement_method '\f and \w scans'
_diffrn_radiation_monochromator graphite
_diffrn_radiation_source 'fine-focus sealed tube'
_diffrn_radiation_type MoK\a
_diffrn_radiation_wavelength 0.71073
_diffrn_reflns_av_R_equivalents 0.0830
_diffrn_reflns_av_sigmaI/netI 0.1897
_diffrn_reflns_limit_h_max 13
_diffrn_reflns_limit_h_min -13
_diffrn_reflns_limit_k_max 20
_diffrn_reflns_limit_k_min -19
_diffrn_reflns_limit_l_max 22
_diffrn_reflns_limit_l_min -22
_diffrn_reflns_number 24148
_diffrn_reflns_theta_full 25.00
_diffrn_reflns_theta_max 33.24
_diffrn_reflns_theta_min 1.70
_exptl_absorpt_coefficient_mu 0.431
_exptl_absorpt_correction_T_max 0.9830
_exptl_absorpt_correction_T_min 0.9501
_exptl_absorpt_correction_type multi-scan
_exptl_absorpt_process_details SADABS
_exptl_crystal_colour red
_exptl_crystal_density_diffrn 1.346
_exptl_crystal_description block
_exptl_crystal_F_000 650
_exptl_crystal_size_max 0.12
_exptl_crystal_size_mid 0.06
_exptl_crystal_size_min 0.04
_refine_diff_density_max 0.578
_refine_diff_density_min -0.553
_refine_diff_density_rms 0.108
_refine_ls_extinction_method none
_refine_ls_goodness_of_fit_ref 1.015
_refine_ls_hydrogen_treatment constr
_refine_ls_matrix_type full
_refine_ls_number_parameters 367
_refine_ls_number_reflns 11613
_refine_ls_number_restraints 0
_refine_ls_restrained_S_all 1.015
_refine_ls_R_factor_all 0.1708
_refine_ls_R_factor_gt 0.0662
_refine_ls_shift/su_max 0.000
_refine_ls_shift/su_mean 0.000
_refine_ls_structure_factor_coef Fsqd
_refine_ls_weighting_details 'calc w=1/[\s^2^(Fo^2^)+(0.0098P)^2^] where P=(Fo^2^+2Fc^2^)/3'
_refine_ls_weighting_scheme calc
_refine_ls_wR_factor_gt 0.0677
_refine_ls_wR_factor_ref 0.0834
_reflns_number_gt 5602
_reflns_number_total 11613
_reflns_threshold_expression >2sigma(I)
_cod_data_source_file ja405668u_si_001_2.cif
_cod_data_source_block pnl081_syn_anti_anti_CrCl2PPh4NBn4
_cod_original_formula_sum 'C34 H40 Cl Cr0.50 N2 O P2'
_cod_database_code 4120241

loop_
_symmetry_equiv_pos_as_xyz
'x, y, z'
'-x, -y, -z'

loop_
_atom_site_label
_atom_site_type_symbol
_atom_site_fract_x
_atom_site_fract_y
_atom_site_fract_z
_atom_site_U_iso_or_equiv
_atom_site_adp_type
_atom_site_occupancy
_atom_site_symmetry_multiplicity
_atom_site_calc_flag
_atom_site_refinement_flags
Cr1 Cr 1.0000 0.5000 0.5000 0.01212(12) Uani 1 2 d S
Cl1 Cl 0.80921(7) 0.40938(5) 0.59691(4) 0.01608(13) Uani 1 1 d .
N1 N 0.7426(2) 0.78815(15) 0.53311(12) 0.0143(4) Uani 1 1 d .
N2 N 1.2786(2) 0.46415(15) 0.68157(12) 0.0129(4) Uani 1 1 d .
P1 P 0.99501(7) 0.59392(5) 0.61136(4) 0.01286(14) Uani 1 1 d .
P2 P 0.79395(7) 0.64836(5) 0.41966(4) 0.01335(14) Uani 1 1 d .
C1 C 0.7757(3) 0.52432(19) 0.77528(15) 0.0190(5) Uani 1 1 d .
H1A H 0.7438 0.4975 0.7325 0.023 Uiso 1 1 calc R
C2 C 0.6984(3) 0.5134(2) 0.87129(16) 0.0245(6) Uani 1 1 d .
H2A H 0.6148 0.4787 0.8938 0.029 Uiso 1 1 calc R
C3 C 0.7424(3) 0.5525(2) 0.93394(17) 0.0294(7) Uani 1 1 d .
H3A H 0.6888 0.5457 0.9994 0.035 Uiso 1 1 calc R
C4 C 0.8647(3) 0.6016(2) 0.90096(17) 0.0334(7) Uani 1 1 d .
H4A H 0.8959 0.6283 0.9441 0.040 Uiso 1 1 calc R
C5 C 0.9425(3) 0.6124(2) 0.80542(16) 0.0250(6) Uani 1 1 d .
H5A H 1.0267 0.6464 0.7836 0.030 Uiso 1 1 calc R
C6 C 0.8984(3) 0.57381(18) 0.74111(15) 0.0133(5) Uani 1 1 d .
C7 C 0.9127(2) 0.74622(18) 0.54597(15) 0.0142(5) Uani 1 1 d .
H7A H 0.9357 0.7866 0.5837 0.017 Uiso 1 1 calc R
H7B H 0.9708 0.7666 0.4781 0.017 Uiso 1 1 calc R
C8 C 0.6441(3) 0.82457(19) 0.61533(16) 0.0182(5) Uani 1 1 d .
H8A H 0.6603 0.7612 0.6797 0.022 Uiso 1 1 calc R
H8B H 0.5318 0.8458 0.6034 0.022 Uiso 1 1 calc R
C9 C 0.7191(3) 1.0065(2) 0.54196(17) 0.0222(6) Uani 1 1 d .
H9A H 0.7290 1.0025 0.4764 0.027 Uiso 1 1 calc R
C10 C 0.7448(3) 1.0970(2) 0.55285(19) 0.0279(6) Uani 1 1 d .
H10A H 0.7741 1.1536 0.4949 0.033 Uiso 1 1 calc R
C11 C 0.7283(3) 1.1061(2) 0.6472(2) 0.0322(7) Uani 1 1 d .
H11A H 0.7451 1.1687 0.6545 0.039 Uiso 1 1 calc R
C12 C 0.6870(3) 1.0226(2) 0.73063(19) 0.0295(7) Uani 1 1 d .
H12A H 0.6742 1.0281 0.7959 0.035 Uiso 1 1 calc R
C13 C 0.6643(3) 0.9312(2) 0.71993(17) 0.0224(6) Uani 1 1 d .
H13A H 0.6379 0.8739 0.7783 0.027 Uiso 1 1 calc R
C14 C 0.6791(3) 0.92134(19) 0.62534(16) 0.0173(5) Uani 1 1 d .
C15 C 0.6706(3) 0.71914(18) 0.50745(15) 0.0145(5) Uani 1 1 d .
H15A H 0.5710 0.7672 0.4774 0.017 Uiso 1 1 calc R
H15B H 0.6432 0.6619 0.5707 0.017 Uiso 1 1 calc R
C16 C 0.9355(3) 0.7349(2) 0.22799(15) 0.0188(5) Uani 1 1 d .
H16A H 0.9999 0.6605 0.2399 0.023 Uiso 1 1 calc R
C17 C 0.9544(3) 0.8165(2) 0.13493(17) 0.0232(6) Uani 1 1 d .
H17A H 1.0311 0.7979 0.0836 0.028 Uiso 1 1 calc R
C18 C 0.8610(3) 0.9249(2) 0.11759(17) 0.0245(6) Uani 1 1 d .
H18A H 0.8731 0.9810 0.0542 0.029 Uiso 1 1 calc R
C19 C 0.7504(3) 0.9514(2) 0.19231(17) 0.0258(6) Uani 1 1 d .
H19A H 0.6869 1.0260 0.1803 0.031 Uiso 1 1 calc R
C20 C 0.7309(3) 0.8702(2) 0.28511(16) 0.0199(5) Uani 1 1 d .
H20A H 0.6539 0.8892 0.3362 0.024 Uiso 1 1 calc R
C21 C 0.8244(3) 0.76076(19) 0.30322(15) 0.0143(5) Uani 1 1 d .
C22 C 0.6472(3) 0.60239(18) 0.38455(15) 0.0148(5) Uani 1 1 d .
H22A H 0.5954 0.5574 0.4465 0.018 Uiso 1 1 calc R
H22B H 0.5650 0.6686 0.3496 0.018 Uiso 1 1 calc R
C23 C 1.3942(3) 0.45604(19) 0.74500(15) 0.0175(5) Uani 1 1 d .
H23A H 1.3491 0.5130 0.7783 0.021 Uiso 1 1 calc R
H23B H 1.4901 0.4723 0.7015 0.021 Uiso 1 1 calc R
C24 C 1.5944(3) 0.2796(2) 0.83324(16) 0.0185(5) Uani 1 1 d .
H24A H 1.6752 0.3072 0.7866 0.022 Uiso 1 1 calc R
C25 C 1.6336(3) 0.1766(2) 0.90904(16) 0.0231(6) Uani 1 1 d .
H25A H 1.7409 0.1344 0.9141 0.028 Uiso 1 1 calc R
C26 C 1.5173(3) 0.1354(2) 0.97703(17) 0.0244(6) Uani 1 1 d .
H26A H 1.5439 0.0652 1.0292 0.029 Uiso 1 1 calc R
C27 C 1.3621(3) 0.1971(2) 0.96847(16) 0.0241(6) Uani 1 1 d .
H27A H 1.2813 0.1693 1.0150 0.029 Uiso 1 1 calc R
C28 C 1.3234(3) 0.2988(2) 0.89279(16) 0.0218(6) Uani 1 1 d .
H28A H 1.2158 0.3399 0.8869 0.026 Uiso 1 1 calc R
C29 C 1.4396(3) 0.34209(19) 0.82484(15) 0.0148(5) Uani 1 1 d .
C30 C 1.1988(2) 0.58198(18) 0.62811(15) 0.0146(5) Uani 1 1 d .
H30A H 1.2573 0.6089 0.5614 0.018 Uiso 1 1 calc R
H30B H 1.1969 0.6287 0.6676 0.018 Uiso 1 1 calc R
O1 O 0.2206(2) 0.78243(17) 0.71438(13) 0.0417(5) Uani 1 1 d .
C31 C 0.0947(3) 0.8765(2) 0.72410(18) 0.0356(7) Uani 1 1 d .
H31A H 0.0066 0.8892 0.6860 0.043 Uiso 1 1 calc R
H31B H 0.1318 0.9447 0.6983 0.043 Uiso 1 1 calc R
C32 C 0.0424(3) 0.8475(2) 0.83686(17) 0.0333(7) Uani 1 1 d .
H32A H 0.0131 0.9141 0.8575 0.040 Uiso 1 1 calc R
H32B H -0.0485 0.8155 0.8550 0.040 Uiso 1 1 calc R
C33 C 0.1881(3) 0.7610(2) 0.88631(19) 0.0412(8) Uani 1 1 d .
H33A H 0.1649 0.6889 0.9272 0.049 Uiso 1 1 calc R
H33B H 0.2263 0.7875 0.9299 0.049 Uiso 1 1 calc R
C34 C 0.3084(3) 0.7500(2) 0.7968(2) 0.0414(8) Uani 1 1 d .
H34A H 0.3779 0.7989 0.7821 0.050 Uiso 1 1 calc R
H34B H 0.3744 0.6720 0.8111 0.050 Uiso 1 1 calc R

loop_
_atom_site_aniso_label
_atom_site_aniso_U_11
_atom_site_aniso_U_22
_atom_site_aniso_U_33
_atom_site_aniso_U_23
_atom_site_aniso_U_13
_atom_site_aniso_U_12
Cr1 0.0122(3) 0.0133(3) 0.0097(2) -0.0032(2) -0.0005(2) -0.0031(2)
Cl1 0.0169(3) 0.0189(3) 0.0120(3) -0.0042(2) 0.0001(2) -0.0065(2)
N1 0.0100(10) 0.0180(11) 0.0165(9) -0.0097(8) -0.0012(8) -0.0012(8)
N2 0.0143(10) 0.0126(11) 0.0132(9) -0.0065(8) -0.0047(8) -0.0010(8)
P1 0.0130(3) 0.0142(3) 0.0105(3) -0.0040(3) -0.0010(3) -0.0029(3)
P2 0.0140(3) 0.0145(3) 0.0108(3) -0.0040(3) -0.0015(3) -0.0030(3)
C1 0.0230(14) 0.0254(15) 0.0112(11) -0.0085(11) -0.0002(11) -0.0079(11)
C2 0.0261(15) 0.0302(16) 0.0216(13) -0.0122(12) 0.0053(12) -0.0138(12)
C3 0.0391(18) 0.0383(18) 0.0147(12) -0.0133(12) 0.0101(12) -0.0180(14)
C4 0.0381(18) 0.055(2) 0.0205(13) -0.0202(14) 0.0025(13) -0.0247(16)
C5 0.0253(15) 0.0385(18) 0.0183(12) -0.0132(12) 0.0035(12) -0.0168(13)
C6 0.0143(13) 0.0130(12) 0.0105(10) -0.0052(9) -0.0015(10) 0.0006(10)
C7 0.0136(13) 0.0156(13) 0.0135(11) -0.0062(10) -0.0012(10) -0.0023(10)
C8 0.0161(13) 0.0198(14) 0.0191(12) -0.0102(11) 0.0003(11) -0.0023(11)
C9 0.0244(15) 0.0213(15) 0.0205(13) -0.0092(11) -0.0049(11) -0.0015(12)
C10 0.0279(16) 0.0196(15) 0.0320(15) -0.0071(12) -0.0039(13) -0.0028(12)
C11 0.0255(16) 0.0284(17) 0.0529(18) -0.0273(15) -0.0059(15) -0.0031(13)
C12 0.0292(17) 0.0396(19) 0.0308(14) -0.0247(14) -0.0024(13) -0.0084(14)
C13 0.0206(14) 0.0255(15) 0.0221(13) -0.0122(12) -0.0005(11) -0.0037(11)
C14 0.0117(13) 0.0202(14) 0.0185(12) -0.0094(11) -0.0032(10) 0.0020(10)
C15 0.0150(13) 0.0168(13) 0.0121(11) -0.0061(10) -0.0026(10) -0.0027(10)
C16 0.0167(13) 0.0195(14) 0.0174(12) -0.0042(11) -0.0058(11) -0.0011(11)
C17 0.0167(14) 0.0305(17) 0.0162(12) -0.0003(12) -0.0022(11) -0.0070(12)
C18 0.0292(16) 0.0250(16) 0.0157(12) 0.0052(12) -0.0082(12) -0.0134(13)
C19 0.0312(17) 0.0165(14) 0.0249(13) 0.0000(12) -0.0102(13) -0.0041(12)
C20 0.0226(15) 0.0194(14) 0.0179(12) -0.0076(11) -0.0040(11) -0.0030(11)
C21 0.0157(13) 0.0149(13) 0.0134(11) -0.0043(10) -0.0050(10) -0.0040(10)
C22 0.0145(13) 0.0137(13) 0.0149(11) -0.0040(10) -0.0038(10) -0.0017(10)
C23 0.0204(14) 0.0203(14) 0.0144(11) -0.0071(11) -0.0069(11) -0.0042(11)
C24 0.0166(14) 0.0220(15) 0.0160(12) -0.0048(11) -0.0020(11) -0.0056(11)
C25 0.0224(15) 0.0204(15) 0.0252(13) -0.0063(12) -0.0097(12) -0.0013(11)
C26 0.0376(18) 0.0202(15) 0.0154(12) -0.0009(11) -0.0090(13) -0.0098(13)
C27 0.0290(16) 0.0297(16) 0.0138(12) -0.0019(12) -0.0009(12) -0.0156(13)
C28 0.0165(14) 0.0306(16) 0.0180(12) -0.0096(12) -0.0033(11) -0.0034(12)
C29 0.0177(13) 0.0183(14) 0.0108(11) -0.0060(10) -0.0054(10) -0.0044(10)
C30 0.0167(13) 0.0127(13) 0.0137(11) -0.0045(10) -0.0015(10) -0.0029(10)
O1 0.0441(14) 0.0528(15) 0.0407(12) -0.0307(11) 0.0029(11) -0.0158(11)
C31 0.0312(18) 0.049(2) 0.0330(16) -0.0201(15) -0.0002(14) -0.0128(16)
C32 0.0325(18) 0.0438(19) 0.0322(15) -0.0212(14) 0.0097(14) -0.0194(15)
C33 0.040(2) 0.050(2) 0.0346(16) -0.0101(16) -0.0006(16) -0.0206(16)
C34 0.0362(19) 0.043(2) 0.0546(19) -0.0289(16) -0.0032(17) -0.0083(15)

loop_
_atom_type_symbol
_atom_type_description
_atom_type_scat_dispersion_real
_atom_type_scat_dispersion_imag
_atom_type_scat_source
C C 0.0033 0.0016 'International Tables Vol C Tables 4.2.6.8 and 6.1.1.4'
H H 0.0000 0.0000 'International Tables Vol C Tables 4.2.6.8 and 6.1.1.4'
N N 0.0061 0.0033 'International Tables Vol C Tables 4.2.6.8 and 6.1.1.4'
O O 0.0106 0.0060 'International Tables Vol C Tables 4.2.6.8 and 6.1.1.4'
P P 0.1023 0.0942 'International Tables Vol C Tables 4.2.6.8 and 6.1.1.4'
Cl Cl 0.1484 0.1585 'International Tables Vol C Tables 4.2.6.8 and 6.1.1.4'
Cr Cr 0.3209 0.6236 'International Tables Vol C Tables 4.2.6.8 and 6.1.1.4'

loop_
_geom_angle_atom_site_label_1
_geom_angle_atom_site_label_2
_geom_angle_atom_site_label_3
_geom_angle
_geom_angle_site_symmetry_1
_geom_angle_site_symmetry_3
Cl1 Cr1 Cl1 180.0 2_766 .
Cl1 Cr1 P2 92.42(2) 2_766 .
Cl1 Cr1 P2 87.58(2) . .
Cl1 Cr1 P2 87.58(2) 2_766 2_766
Cl1 Cr1 P2 92.42(2) . 2_766
P2 Cr1 P2 180.00(2) . 2_766
Cl1 Cr1 P1 96.015(19) 2_766 2_766
Cl1 Cr1 P1 83.986(19) . 2_766
P2 Cr1 P1 90.24(2) . 2_766
P2 Cr1 P1 89.75(2) 2_766 2_766
Cl1 Cr1 P1 83.99(2) 2_766 .
Cl1 Cr1 P1 96.01(2) . .
P2 Cr1 P1 89.76(2) . .
P2 Cr1 P1 90.24(2) 2_766 .
P1 Cr1 P1 179.999(13) 2_766 .
C7 N1 C8 114.23(16) . .
C7 N1 C15 117.65(17) . .
C8 N1 C15 109.78(16) . .
C23 N2 C22 110.37(17) . 2_766
C23 N2 C30 110.94(17) . .
C22 N2 C30 114.36(15) 2_766 .
C6 P1 C30 101.70(10) . .
C6 P1 C7 102.49(10) . .
C30 P1 C7 103.48(9) . .
C6 P1 Cr1 128.97(7) . .
C30 P1 Cr1 109.75(7) . .
C7 P1 Cr1 107.71(7) . .
C21 P2 C15 104.88(10) . .
C21 P2 C22 100.70(9) . .
C15 P2 C22 101.11(10) . .
C21 P2 Cr1 123.46(8) . .
C15 P2 Cr1 110.81(7) . .
C22 P2 Cr1 113.23(7) . .
C6 C1 C2 120.9(2) . .
C3 C2 C1 120.3(2) . .
C4 C3 C2 119.4(2) . .
C3 C4 C5 120.5(2) . .
C6 C5 C4 120.6(2) . .
C1 C6 C5 118.33(19) . .
C1 C6 P1 120.73(16) . .
C5 C6 P1 120.88(17) . .
N1 C7 P1 118.00(14) . .
N1 C8 C14 113.28(18) . .
C14 C9 C10 121.1(2) . .
C9 C10 C11 120.7(2) . .
C12 C11 C10 118.8(2) . .
C11 C12 C13 120.4(2) . .
C12 C13 C14 121.4(2) . .
C9 C14 C13 117.5(2) . .
C9 C14 C8 122.1(2) . .
C13 C14 C8 120.3(2) . .
N1 C15 P2 115.40(15) . .
C17 C16 C21 120.8(2) . .
C16 C17 C18 119.6(2) . .
C19 C18 C17 119.9(2) . .
C18 C19 C20 120.6(2) . .
C19 C20 C21 119.9(2) . .
C16 C21 C20 119.1(2) . .
C16 C21 P2 118.79(17) . .
C20 C21 P2 121.89(17) . .
N2 C22 P2 111.37(14) 2_766 .
N2 C23 C29 112.42(18) . .
C25 C24 C29 120.8(2) . .
C24 C25 C26 120.2(2) . .
C27 C26 C25 119.4(2) . .
C28 C27 C26 120.3(2) . .
C27 C28 C29 120.9(2) . .
C24 C29 C28 118.4(2) . .
C24 C29 C23 121.8(2) . .
C28 C29 C23 119.8(2) . .
N2 C30 P1 109.47(13) . .
C31 O1 C34 104.4(2) . .
O1 C31 C32 105.5(2) . .
C33 C32 C31 103.6(2) . .
C32 C33 C34 103.5(2) . .
O1 C34 C33 106.1(2) . .

loop_
_geom_bond_atom_site_label_1
_geom_bond_atom_site_label_2
_geom_bond_distance
_geom_bond_site_symmetry_2
Cr1 Cl1 2.3378(5) 2_766
Cr1 Cl1 2.3378(5) .
Cr1 P2 2.3439(6) .
Cr1 P2 2.3439(6) 2_766
Cr1 P1 2.3768(6) 2_766
Cr1 P1 2.3768(6) .
N1 C7 1.475(3) .
N1 C8 1.467(3) .
N1 C15 1.475(3) .
N2 C23 1.475(2) .
N2 C22 1.467(3) 2_766
N2 C30 1.479(3) .
P1 C6 1.847(2) .
P1 C30 1.848(2) .
P1 C7 1.864(2) .
P2 C21 1.823(2) .
P2 C15 1.840(2) .
P2 C22 1.854(2) .
C1 C6 1.384(3) .
C1 C2 1.388(3) .
C2 C3 1.376(3) .
C3 C4 1.377(3) .
C4 C5 1.384(3) .
C5 C6 1.392(3) .
C8 C14 1.500(3) .
C9 C14 1.389(3) .
C9 C10 1.382(3) .
C10 C11 1.382(3) .
C11 C12 1.379(3) .
C12 C13 1.380(3) .
C13 C14 1.393(3) .
C16 C17 1.392(3) .
C16 C21 1.380(3) .
C17 C18 1.384(3) .
C18 C19 1.375(3) .
C19 C20 1.388(3) .
C20 C21 1.394(3) .
C22 N2 1.467(3) 2_766
C23 C29 1.512(3) .
C24 C25 1.389(3) .
C24 C29 1.377(3) .
C25 C26 1.380(3) .
C26 C27 1.378(3) .
C27 C28 1.377(3) .
C28 C29 1.390(3) .
O1 C31 1.430(3) .
O1 C34 1.412(3) .
C31 C32 1.525(3) .
C32 C33 1.532(3) .
C33 C34 1.522(3) .
